data_2011066
loop_
_publ_author_name
'Low, John Nicolson'
'Glidewell, Christopher'
'Wardell, James L.'

_publ_section_title
;
 Conformational preferences in 2-nitrophenylthiolates:
 <i>S</i>-(2-nitrophenyl) 4-toluenethiosulfonate
;
_journal_issue 6
_journal_name_full 'Acta Crystallographica Section C'
_journal_page_first 689
_journal_page_last 691
_journal_paper_doi 10.1107/S0108270100003346
_journal_volume 56
_journal_year 2000
_chemical_formula_moiety 'C13 H11 N O4 S2'
_chemical_formula_sum 'C13 H11 N O4 S2'
_chemical_formula_weight 309.35
_chemical_name_systematic
;
S-(2-nitrophenyl)-4-toluenethiosulfonate
;
_space_group_IT_number 14
_symmetry_cell_setting monoclinic
_symmetry_space_group_name_Hall '-P 2yn'
_symmetry_space_group_name_H-M 'P 1 21/n 1'
_cell_angle_alpha 90.00
_cell_angle_beta 95.620(10)
_cell_angle_gamma 90.00
_cell_formula_units_Z 4
_cell_length_a 7.2971(4)
_cell_length_b 7.0999(4)
_cell_length_c 27.0085(15)
_cell_measurement_reflns_used 2444
_cell_measurement_temperature 293(2)
_cell_measurement_theta_max 25.00
_cell_measurement_theta_min 1.51
_cell_volume 1392.55(14)
_computing_cell_refinement 'SMART (Bruker, 1999)'
_computing_data_collection 'SAINT (Bruker, 1999)'
_computing_data_reduction SMART
_computing_molecular_graphics 'ORTEPII (Johnson, 1976) and PLATON (Spek, 1999)'
_computing_publication_material 'SHELXL97  and PRPKAPPA (Ferguson, 1999)'
_computing_structure_refinement 'SHELXL97 (Sheldrick, 1997)'
_computing_structure_solution 'SHELXS97 (Sheldrick, 1997)'
_diffrn_ambient_temperature 293(2)
_diffrn_measured_fraction_theta_full .917
_diffrn_measured_fraction_theta_max .917
_diffrn_measurement_device_type 'Bruker SMART area detector'
_diffrn_measurement_method 'Peak integration from area-detector frames (SAINT; Bruker, 1999)'
_diffrn_radiation_monochromator graphite
_diffrn_radiation_source 'fine-focus sealed X-ray tube'
_diffrn_radiation_type 'Mo K\a'
_diffrn_radiation_wavelength .71073
_diffrn_reflns_av_R_equivalents .026
_diffrn_reflns_av_sigmaI/netI .026
_diffrn_reflns_limit_h_max 8
_diffrn_reflns_limit_h_min -8
_diffrn_reflns_limit_k_max 8
_diffrn_reflns_limit_k_min -8
_diffrn_reflns_limit_l_max 32
_diffrn_reflns_limit_l_min -26
_diffrn_reflns_number 8612
_diffrn_reflns_theta_full 25.00
_diffrn_reflns_theta_max 25.00
_diffrn_reflns_theta_min 1.51
_diffrn_standards_decay_% negligible
_exptl_absorpt_coefficient_mu .394
_exptl_absorpt_correction_T_max .933
_exptl_absorpt_correction_T_min .865
_exptl_absorpt_correction_type multi-scan
_exptl_absorpt_process_details '(SADABS; Bruker, 1999)'
_exptl_crystal_colour colourless
_exptl_crystal_density_diffrn 1.476
_exptl_crystal_density_method 'not measured'
_exptl_crystal_description block
_exptl_crystal_F_000 640
_exptl_crystal_size_max .38
_exptl_crystal_size_mid .20
_exptl_crystal_size_min .18
_refine_diff_density_max .179
_refine_diff_density_min -.209
_refine_ls_extinction_method none
_refine_ls_goodness_of_fit_ref 1.002
_refine_ls_hydrogen_treatment constr
_refine_ls_matrix_type full
_refine_ls_number_parameters 182
_refine_ls_number_reflns 2444
_refine_ls_number_restraints 0
_refine_ls_restrained_S_all 1.002
_refine_ls_R_factor_all .045
_refine_ls_R_factor_gt .032
_refine_ls_shift/su_max .002
_refine_ls_shift/su_mean .000
_refine_ls_structure_factor_coef Fsqd
_refine_ls_weighting_details 'w = 1/[\s^2^(Fo^2^)+(0.0486P)^2^] where P=(Fo^2^+2Fc^2^)/3'
_refine_ls_weighting_scheme calc
_refine_ls_wR_factor_ref .083
_reflns_number_gt 1907
_reflns_number_total 2444
_reflns_threshold_expression I>2\s(I)
_cod_data_source_file sk1372.cif
_cod_data_source_block I
_cod_depositor_comments
;
The following automatic conversions were performed:

'_refine_ls_weighting_scheme' value 'calc w =
1/[\s^2^(Fo^2^)+(0.0486P)^2^] where P=(Fo^2^+2Fc^2^)/3' was changed
to 'calc'. New tag '_refine_ls_weighting_details' was created. The
value of the new tag was set to 'w = 1/[\s^2^(Fo^2^)+(0.0486P)^2^]
where P=(Fo^2^+2Fc^2^)/3'.

Automatic conversion script
Id: cif_fix_values 3143 2015-03-26 13:38:13Z robertas 
;
_cod_original_cell_volume 1392.55(13)
_cod_original_sg_symbol_H-M 'P 21/n'
_cod_database_code 2011066
_cod_database_fobs_code 2011066

loop_
_symmetry_equiv_pos_as_xyz
'x, y, z'
'-x+1/2, y+1/2, -z+1/2'
'-x, -y, -z'
'x-1/2, -y-1/2, z-1/2'

loop_
_atom_site_label
_atom_site_fract_x
_atom_site_fract_y
_atom_site_fract_z
_atom_site_U_iso_or_equiv
_atom_site_adp_type
_atom_site_calc_flag
_atom_site_refinement_flags
_atom_site_occupancy
_atom_site_disorder_assembly
_atom_site_disorder_group
_atom_site_type_symbol
S1 .12940(6) .95061(7) .101469(18) .04962(16) Uani d . 1 . . S
O11 .09066(19) .9791(2) .15172(5) .0647(4) Uani d . 1 . . O
O12 -.01575(19) .9573(2) .06178(6) .0735(5) Uani d . 1 . . O
S2 .23278(7) .67765(7) .095716(18) .05410(17) Uani d . 1 . . S
C11 .3111(2) 1.1000(3) .08880(7) .0438(4) Uani d . 1 . . C
C21 .4349(3) 1.1613(3) .12751(7) .0517(5) Uani d . 1 . . C
C31 .5885(3) 1.2604(3) .11678(8) .0553(5) Uani d . 1 . . C
C41 .6213(3) 1.2998(3) .06807(8) .0523(5) Uani d . 1 . . C
C411 .7933(3) 1.4025(3) .05660(10) .0739(7) Uani d . 1 . . C
C51 .4922(3) 1.2410(3) .03043(7) .0572(5) Uani d . 1 . . C
C61 .3378(3) 1.1401(3) .03983(7) .0525(5) Uani d . 1 . . C
C12 .3979(2) .6783(2) .14820(7) .0435(4) Uani d . 1 . . C
C22 .3598(2) .6260(3) .19598(7) .0464(4) Uani d . 1 . . C
N22 .1748(2) .5622(3) .20599(7) .0592(5) Uani d . 1 . . N
O221 .0933(2) .4512(2) .17726(7) .0785(5) Uani d . 1 . . O
O222 .1153(2) .6248(3) .24346(6) .0884(6) Uani d . 1 . . O
C32 .4910(3) .6312(3) .23612(8) .0603(6) Uani d . 1 . . C
C42 .6671(3) .6873(3) .22917(9) .0683(6) Uani d . 1 . . C
C52 .7084(3) .7405(3) .18251(9) .0654(6) Uani d . 1 . . C
C62 .5761(3) .7372(3) .14286(8) .0539(5) Uani d . 1 . . C
H21 .4147 1.1360 .1603 .062 Uiso calc R 1 . . H
H31 .6720 1.3017 .1427 .066 Uiso calc R 1 . . H
H41A .8871 1.3872 .0838 .111 Uiso calc PR .50 . . H
H41B .7664 1.5340 .0519 .111 Uiso calc PR .50 . . H
H41C .8358 1.3516 .0268 .111 Uiso calc PR .50 . . H
H41D .7724 1.4613 .0245 .111 Uiso calc PR .50 . . H
H41E .8932 1.3145 .0565 .111 Uiso calc PR .50 . . H
H41F .8237 1.4969 .0815 .111 Uiso calc PR .50 . . H
H51 .5100 1.2705 -.0023 .069 Uiso calc R 1 . . H
H61 .2537 1.0999 .0139 .063 Uiso calc R 1 . . H
H32 .4611 .5973 .2676 .072 Uiso calc R 1 . . H
H42 .7579 .6892 .2559 .082 Uiso calc R 1 . . H
H52 .8273 .7792 .1779 .078 Uiso calc R 1 . . H
H62 .6065 .7751 .1117 .065 Uiso calc R 1 . . H

loop_
_atom_site_aniso_label
_atom_site_aniso_U_11
_atom_site_aniso_U_22
_atom_site_aniso_U_33
_atom_site_aniso_U_12
_atom_site_aniso_U_13
_atom_site_aniso_U_23
S1 .0434(3) .0591(3) .0467(3) -.0008(2) .0062(2) .0057(2)
O11 .0653(9) .0765(10) .0566(9) -.0017(7) .0271(7) -.0019(7)
O12 .0501(8) .0948(12) .0724(11) -.0035(8) -.0107(7) .0192(9)
S2 .0671(3) .0489(3) .0459(3) -.0117(2) .0037(2) -.0026(2)
C11 .0479(10) .0417(10) .0423(11) .0039(8) .0071(8) .0023(8)
C21 .0684(13) .0470(12) .0402(11) -.0022(9) .0072(9) -.0005(8)
C31 .0629(12) .0470(11) .0538(12) -.0083(10) -.0052(10) -.0039(9)
C41 .0555(11) .0394(11) .0631(13) .0012(9) .0115(10) .0023(9)
C411 .0654(14) .0683(15) .0893(17) -.0116(12) .0131(13) .0069(13)
C51 .0668(13) .0618(13) .0446(12) -.0055(11) .0143(10) .0067(10)
C61 .0558(12) .0602(13) .0405(11) -.0035(9) .0004(9) .0035(9)
C12 .0448(10) .0391(10) .0478(11) .0024(8) .0114(8) .0008(8)
C22 .0388(10) .0477(11) .0540(12) .0059(8) .0117(9) .0085(9)
N22 .0447(9) .0770(13) .0571(11) .0073(9) .0120(9) .0219(10)
O221 .0657(10) .0801(12) .0908(13) -.0226(9) .0131(9) .0141(10)
O222 .0546(9) .1543(18) .0600(10) .0140(10) .0240(8) .0116(10)
C32 .0514(12) .0781(16) .0521(13) .0119(10) .0088(10) .0126(11)
C42 .0464(12) .0859(17) .0706(15) .0053(11) -.0034(11) .0076(13)
C52 .0403(11) .0693(15) .0880(17) -.0023(10) .0130(11) .0056(13)
C62 .0513(11) .0514(12) .0620(13) -.0007(9) .0212(10) .0062(10)

loop_
_atom_type_symbol
_atom_type_description
_atom_type_scat_dispersion_real
_atom_type_scat_dispersion_imag
_atom_type_scat_source
C C .0033 .0016 'International Tables Vol C Tables 4.2.6.8 and 6.1.1.4'
H H .0000 .0000 'International Tables Vol C Tables 4.2.6.8 and 6.1.1.4'
N N .0061 .0033 'International Tables Vol C Tables 4.2.6.8 and 6.1.1.4'
O O .0106 .0060 'International Tables Vol C Tables 4.2.6.8 and 6.1.1.4'
S S .1246 .1234 'International Tables Vol C Tables 4.2.6.8 and 6.1.1.4'

loop_
_geom_angle_atom_site_label_1
_geom_angle_atom_site_label_2
_geom_angle_atom_site_label_3
_geom_angle
_geom_angle_publ_flag
O11 S1 O12 120.41(10) y
O11 S1 C11 108.85(9) y
O12 S1 C11 110.56(9) y
O11 S1 S2 107.96(7) y
O12 S1 S2 102.75(8) y
C11 S1 S2 105.09(6) y
C12 S2 S1 99.24(6) y
C21 C11 C61 120.95(18) no
C21 C11 S1 119.48(14) no
C61 C11 S1 119.30(15) no
C31 C21 C11 119.09(18) no
C31 C21 H21 120.5 no
C11 C21 H21 120.5 no
C21 C31 C41 121.42(19) no
C21 C31 H31 119.3 no
C41 C31 H31 119.3 no
C51 C41 C31 117.92(18) no
C51 C41 C411 121.0(2) no
C31 C41 C411 121.0(2) no
C41 C411 H41A 109.5 no
C41 C411 H41B 109.5 no
H41A C411 H41B 109.5 no
C41 C411 H41C 109.5 no
H41A C411 H41C 109.5 no
H41B C411 H41C 109.5 no
C41 C411 H41D 109.5 no
H41A C411 H41D 141.1 no
H41B C411 H41D 56.3 no
H41C C411 H41D 56.3 no
C41 C411 H41E 109.5 no
H41A C411 H41E 56.3 no
H41B C411 H41E 141.1 no
H41C C411 H41E 56.3 no
H41D C411 H41E 109.5 no
C41 C411 H41F 109.5 no
H41A C411 H41F 56.3 no
H41B C411 H41F 56.3 no
H41C C411 H41F 141.1 no
H41D C411 H41F 109.5 no
H41E C411 H41F 109.5 no
C61 C51 C41 122.14(18) no
C61 C51 H51 118.9 no
C41 C51 H51 118.9 no
C51 C61 C11 118.44(19) no
C51 C61 H61 120.8 no
C11 C61 H61 120.8 no
C62 C12 C22 116.72(18) no
C62 C12 S2 119.31(15) no
C22 C12 S2 123.95(14) no
C32 C22 C12 122.35(17) no
C32 C22 N22 116.33(17) no
C12 C22 N22 121.32(18) no
O221 N22 O222 124.84(19) y
O221 N22 C22 118.70(18) y
O222 N22 C22 116.5(2) y
C22 C32 C42 119.2(2) no
C22 C32 H32 120.4 no
C42 C32 H32 120.4 no
C32 C42 C52 119.7(2) no
C32 C42 H42 120.2 no
C52 C42 H42 120.2 no
C62 C52 C42 120.68(19) no
C62 C52 H52 119.7 no
C42 C52 H52 119.7 no
C52 C62 C12 121.33(19) no
C52 C62 H62 119.3 no
C12 C62 H62 119.3 no

loop_
_geom_bond_atom_site_label_1
_geom_bond_atom_site_label_2
_geom_bond_site_symmetry_2
_geom_bond_distance
_geom_bond_publ_flag
S1 O11 . 1.4275(15) y
S1 O12 . 1.4320(14) y
S1 C11 . 1.7575(19) y
S1 S2 . 2.0910(8) y
S2 C12 . 1.7683(19) y
C11 C21 . 1.383(3) no
C11 C61 . 1.385(3) no
C21 C31 . 1.378(3) no
C21 H21 . .9300 no
C31 C41 . 1.389(3) no
C31 H31 . .9300 no
C41 C51 . 1.381(3) no
C41 C411 . 1.510(3) no
C411 H41A . .9600 no
C411 H41B . .9600 no
C411 H41C . .9600 no
C411 H41D . .9600 no
C411 H41E . .9600 no
C411 H41F . .9600 no
C51 C61 . 1.380(3) no
C51 H51 . .9300 no
C61 H61 . .9300 no
C12 C62 . 1.387(2) no
C12 C22 . 1.397(3) no
C22 C32 . 1.375(3) no
C22 N22 . 1.474(2) y
N22 O221 . 1.219(2) y
N22 O222 . 1.223(2) y
C32 C42 . 1.375(3) no
C32 H32 . .9300 no
C42 C52 . 1.377(3) no
C42 H42 . .9300 no
C52 C62 . 1.370(3) no
C52 H52 . .9300 no
C62 H62 . .9300 no

loop_
_geom_hbond_atom_site_label_D
_geom_hbond_atom_site_label_H
_geom_hbond_atom_site_label_A
_geom_hbond_site_symmetry_A
_geom_hbond_distance_DH
_geom_hbond_distance_HA
_geom_hbond_distance_DA
_geom_hbond_angle_DHA
_geom_hbond_publ_flag
C32 H32 O11 2_545 .93 2.40 3.324(3) 173 y
C52 H52 O11 1_655 .93 2.54 3.435(3) 160 y
C61 H61 012 3_575 .93 2.58 3.503(3) 171 y

loop_
_geom_torsion_atom_site_label_1
_geom_torsion_atom_site_label_2
_geom_torsion_atom_site_label_3
_geom_torsion_atom_site_label_4
_geom_torsion
_geom_torsion_publ_flag
O11 S1 S2 C12 -47.92(9) no
O12 S1 S2 C12 -176.16(9) no
C11 S1 S2 C12 68.13(9) no
O11 S1 C11 C21 25.01(18) no
O12 S1 C11 C21 159.38(15) no
S2 S1 C11 C21 -90.42(15) y
O11 S1 C11 C61 -160.94(15) no
O12 S1 C11 C61 -26.57(19) no
S2 S1 C11 C61 83.62(16) y
C61 C11 C21 C31 -1.3(3) no
S1 C11 C21 C31 172.65(15) no
C11 C21 C31 C41 .0(3) no
C21 C31 C41 C51 1.7(3) no
C21 C31 C41 C411 -177.8(2) no
C31 C41 C51 C61 -2.4(3) no
C411 C41 C51 C61 177.2(2) no
C41 C51 C61 C11 1.2(3) no
C21 C11 C61 C51 .7(3) no
S1 C11 C61 C51 -173.24(16) no
S1 S2 C12 C62 -89.91(15) y
S1 S2 C12 C22 88.75(15) y
C62 C12 C22 C32 -.2(3) no
S2 C12 C22 C32 -178.88(16) no
C62 C12 C22 N22 179.66(18) no
S2 C12 C22 N22 1.0(3) no
C12 C22 N22 O221 44.2(3) y
C32 C22 N22 O221 -135.9(2) y
C12 C22 N22 O222 -136.55(19) y
C32 C22 N22 O222 43.3(2) y
C12 C22 C32 C42 -.9(3) no
N22 C22 C32 C42 179.2(2) no
C22 C32 C42 C52 1.2(3) no
C32 C42 C52 C62 -.4(4) no
C42 C52 C62 C12 -.7(3) no
C22 C12 C62 C52 1.0(3) no
S2 C12 C62 C52 179.78(17) no
